data_7049947
loop_
_publ_author_name
'Kaczmarek, Anna M.'
'Van Deun, Rik'
'Van Hecke, Kristof'

_publ_section_title
;
 Holmium, thulium and lutetium-octamolybdate
 [Mo<sub>8</sub>O<sub>28</sub>]<sup>8-</sup> 1D chains: luminescence
 investigation of europium doped lutetium-octamolybdate.
;
_journal_issue 23
_journal_name_full 'Dalton transactions (Cambridge, England : 2003)'
_journal_page_first 8186
_journal_page_last 8192
_journal_paper_doi 10.1039/c9dt00695h
_journal_volume 48
_journal_year 2019
_chemical_formula_moiety 'Lu Mo8 O33, 5(H4N), 7(H2O)'
_chemical_formula_sum 'H34 Lu Mo8 N5 O40'
_chemical_formula_weight 1687.93
_space_group_crystal_system triclinic
_space_group_IT_number 2
_space_group_name_Hall '-P 1'
_space_group_name_H-M_alt 'P -1'
_symmetry_space_group_name_Hall '-P 1'
_symmetry_space_group_name_H-M 'P -1'
_atom_sites_solution_primary dual
_audit_creation_date 2019-04-17
_audit_creation_method
;
Olex2 1.2
(compiled May 18 2018 14:05:52 for OlexSys, GUI svn.r5506)
;
_audit_update_record
;
2019-04-17 deposited with the CCDC.    2019-05-03 downloaded from the CCDC.
;
_cell_angle_alpha 76.258(2)
_cell_angle_beta 84.894(3)
_cell_angle_gamma 84.370(3)
_cell_formula_units_Z 2
_cell_length_a 10.5090(4)
_cell_length_b 12.9322(3)
_cell_length_c 14.3629(4)
_cell_measurement_reflns_used 12101
_cell_measurement_temperature 100.0(1)
_cell_measurement_theta_max 28.6650
_cell_measurement_theta_min 2.9120
_cell_volume 1882.60(10)
_computing_cell_refinement 'CrysAlisPro 1.171.39.46 (Rigaku OD, 2018)'
_computing_data_collection 'CrysAlisPro 1.171.39.46 (Rigaku OD, 2018)'
_computing_data_reduction 'CrysAlisPro 1.171.39.46 (Rigaku OD, 2018)'
_computing_molecular_graphics 'Olex2 (Dolomanov et al., 2009)'
_computing_publication_material 'Olex2 (Dolomanov et al., 2009)'
_computing_structure_refinement 'ShelXL (Sheldrick, 2015)'
_computing_structure_solution 'ShelXT (Sheldrick, 2015)'
_diffrn_ambient_environment N~2~
_diffrn_ambient_temperature 100.0(1)
_diffrn_detector 'CCD plate'
_diffrn_detector_area_resol_mean 10.4839
_diffrn_detector_type Atlas
_diffrn_measured_fraction_theta_full 0.998
_diffrn_measured_fraction_theta_max 0.884
_diffrn_measurement_details
;
List of Runs (angles in degrees, time in seconds):

  # Type    Start    End  Width  t~exp~   \w     \q     \k     \f   Frames
#--------------------------------------------------------------------------
  1  \w     13.00  79.00   1.00   15.00    --   10.33-145.00  15.00   66
  2  \w      3.00  67.00   1.00   15.00    --   10.33-126.00-176.00   64
  3  \w    -14.00  85.00   1.00   15.00    --   10.33  38.00   0.00   99
  4  \w    -22.00  86.00   1.00   15.00    --   10.33  77.00 -90.00  108
  5  \w    -66.00  43.00   1.00   15.00    --   10.33 -77.00  60.00  109
  6  \w    -78.00 -33.00   1.00   15.00    --  -11.19 142.00 -17.55   45
  7  \w    -85.00  13.00   1.00   15.00    --  -11.19 -38.00-150.00   98
  8  \w    -20.00  30.00   1.00   15.00    --  -11.19 -99.00 150.00   50
  9  \w    -31.00  90.00   1.00   15.00    --   10.33  19.00 150.00  121
 10  \w    -87.00 -62.00   1.00   15.00    --  -11.19 154.00-169.32   25
;
_diffrn_measurement_device 'four-circle diffractometer'
_diffrn_measurement_device_type 'SuperNova, Dual, Cu at home/near, Atlas'
_diffrn_measurement_method '\w scans'
_diffrn_orient_matrix_type 'CrysAlisPro convention (1999,Acta A55,543-557)'
_diffrn_orient_matrix_UB_11 -0.0409012000
_diffrn_orient_matrix_UB_12 0.0110144000
_diffrn_orient_matrix_UB_13 -0.0384634000
_diffrn_orient_matrix_UB_21 0.0533158000
_diffrn_orient_matrix_UB_22 0.0131130000
_diffrn_orient_matrix_UB_23 -0.0332326000
_diffrn_orient_matrix_UB_31 0.0102778000
_diffrn_orient_matrix_UB_32 -0.0539925000
_diffrn_orient_matrix_UB_33 -0.0035773000
_diffrn_radiation_monochromator mirror
_diffrn_radiation_probe x-ray
_diffrn_radiation_type MoK\a
_diffrn_radiation_wavelength 0.71073
_diffrn_reflns_av_R_equivalents 0.0831
_diffrn_reflns_av_unetI/netI 0.0873
_diffrn_reflns_Laue_measured_fraction_full 0.998
_diffrn_reflns_Laue_measured_fraction_max 0.884
_diffrn_reflns_limit_h_max 14
_diffrn_reflns_limit_h_min -13
_diffrn_reflns_limit_k_max 17
_diffrn_reflns_limit_k_min -16
_diffrn_reflns_limit_l_max 18
_diffrn_reflns_limit_l_min -18
_diffrn_reflns_number 41947
_diffrn_reflns_point_group_measured_fraction_full 0.998
_diffrn_reflns_point_group_measured_fraction_max 0.884
_diffrn_reflns_theta_full 25.242
_diffrn_reflns_theta_max 29.792
_diffrn_reflns_theta_min 2.426
_diffrn_source 'micro-focus sealed X-ray tube'
_diffrn_source_type 'SuperNova (Mo) X-ray Source'
_exptl_absorpt_coefficient_mu 5.293
_exptl_absorpt_correction_T_max 1.000
_exptl_absorpt_correction_T_min 0.822
_exptl_absorpt_correction_type gaussian
_exptl_absorpt_process_details
;
CrysAlisPro 1.171.39.46 (Rigaku Oxford Diffraction, 2018)
Numerical absorption correction based on gaussian integration over
            a multifaceted crystal model
Empirical absorption correction using spherical harmonics,
 implemented in SCALE3 ABSPACK scaling algorithm.
;
_exptl_crystal_colour 'clear colourless'
_exptl_crystal_colour_lustre clear
_exptl_crystal_colour_primary colourless
_exptl_crystal_density_diffrn 2.978
_exptl_crystal_description 'rect. Prism'
_exptl_crystal_F_000 1593
_exptl_crystal_size_max 0.145
_exptl_crystal_size_mid 0.064
_exptl_crystal_size_min 0.044
_refine_diff_density_max 2.081
_refine_diff_density_min -1.661
_refine_diff_density_rms 0.310
_refine_ls_extinction_method none
_refine_ls_goodness_of_fit_ref 1.039
_refine_ls_hydrogen_treatment undef
_refine_ls_matrix_type full
_refine_ls_number_parameters 499
_refine_ls_number_reflns 9509
_refine_ls_number_restraints 342
_refine_ls_restrained_S_all 1.032
_refine_ls_R_factor_all 0.0816
_refine_ls_R_factor_gt 0.0500
_refine_ls_shift/su_max 0.001
_refine_ls_shift/su_mean 0.000
_refine_ls_structure_factor_coef Fsqd
_refine_ls_weighting_details 'w=1/[\s^2^(Fo^2^)+(0.0386P)^2^+5.8696P] where P=(Fo^2^+2Fc^2^)/3'
_refine_ls_weighting_scheme calc
_refine_ls_wR_factor_gt 0.0937
_refine_ls_wR_factor_ref 0.1102
_reflns_Friedel_coverage 0.000
_reflns_number_gt 6977
_reflns_number_total 9509
_reflns_threshold_expression 'I > 2\s(I)'
_cod_data_source_file c9dt00695h2.cif
_cod_data_source_block pom82
_cod_depositor_comments 'Adding full bibliography for 7049945--7049947.cif.'
_cod_database_code 7049947
_shelx_shelxl_version_number 2018/3
_shelx_space_group_comment
;
The symmetry employed for this shelxl refinement is uniquely defined
by the following loop, which should always be used as a source of
symmetry information in preference to the above space-group names.
They are only intended as comments.
;
_reflns_odcompleteness_completeness 99.86
_reflns_odcompleteness_iscentric 1
_reflns_odcompleteness_theta 26.32
_olex2_refinement_description
;
1. Uiso/Uaniso restraints and constraints
All non-hydrogen atoms restrained to be isotropic: with sigma of 0.005 and
sigma for terminal atoms of 0.01
Uanis(O41A) = Uanis(O41B)
Uanis(O42A) = Uanis(O42B)
Uanis(O45A) = Uanis(O45B)
2. Others
 Sof(O41B)=1-FVAR(1)
 Sof(O41A)=FVAR(1)
 Sof(O42B)=Sof(O42A)=FVAR(2)
 Sof(O45B)=1-FVAR(3)
 Sof(O45A)=FVAR(3)
;
_olex2_exptl_crystal_mounting_method 'mounted on a nylon loop'
_olex2_submission_special_instructions 'No special instructions were received'
_oxdiff_exptl_absorpt_empirical_details
;
Empirical correction (ABSPACK) includes:
- Absorption correction using spherical harmonics
- Frame scaling
- Detector area scaling
- B-factor correction
;
_oxdiff_exptl_absorpt_empirical_full_max 1.557
_oxdiff_exptl_absorpt_empirical_full_min 0.791

loop_
_space_group_symop_operation_xyz
'x, y, z'
'-x, -y, -z'

loop_
_atom_site_label
_atom_site_type_symbol
_atom_site_fract_x
_atom_site_fract_y
_atom_site_fract_z
_atom_site_U_iso_or_equiv
_atom_site_adp_type
_atom_site_occupancy
_atom_site_site_symmetry_order
_atom_site_calc_flag
_atom_site_refinement_flags_occupancy
_atom_site_disorder_assembly
_atom_site_disorder_group
Lu01 Lu 0.92570(3) 0.10220(3) 0.80797(2) 0.01647(10) Uani 1 1 d . . .
Mo1 Mo 0.35528(6) 0.55590(5) 0.45775(5) 0.01314(15) Uani 1 1 d . . .
Mo2 Mo 0.44499(7) 0.31423(5) 0.43591(5) 0.01636(16) Uani 1 1 d . . .
Mo3 Mo 0.40905(7) 0.28863(5) 0.66949(5) 0.01738(16) Uani 1 1 d . . .
Mo4 Mo 0.56179(7) 0.43312(6) 0.77674(5) 0.01739(16) Uani 1 1 d . . .
Mo5 Mo 0.91788(7) 0.41727(5) 0.76618(5) 0.01279(15) Uani 1 1 d . . .
Mo6 Mo 1.10657(7) 0.27882(5) 0.93108(5) 0.01370(15) Uani 1 1 d . . .
Mo7 Mo 1.07598(7) 0.31698(5) 1.15089(5) 0.01366(15) Uani 1 1 d . . .
Mo8 Mo 1.14816(6) 0.54503(5) 1.01183(5) 0.01186(15) Uani 1 1 d . . .
O1 O 0.3890(5) 0.6577(4) 0.3417(4) 0.0173(12) Uani 1 1 d . . .
O2 O 0.3550(5) 0.6386(4) 0.5401(4) 0.0158(12) Uani 1 1 d . . .
O3 O 0.1974(5) 0.5365(4) 0.4597(4) 0.0154(11) Uani 1 1 d . . .
O4 O 0.4310(5) 0.4600(4) 0.3627(4) 0.0169(12) Uani 1 1 d . . .
O5 O 0.4220(5) 0.4226(4) 0.5384(4) 0.0128(11) Uani 1 1 d . . .
O6 O 0.4776(5) 0.2263(4) 0.5627(4) 0.0193(12) Uani 1 1 d . . .
O7 O 0.5309(6) 0.2474(4) 0.3593(4) 0.0263(14) Uani 1 1 d . . .
O8 O 0.2898(6) 0.2828(4) 0.4354(4) 0.0245(14) Uani 1 1 d . . .
O9 O 0.4450(6) 0.1778(4) 0.7581(4) 0.0286(14) Uani 1 1 d . . .
O10 O 0.2474(5) 0.2911(4) 0.6565(4) 0.0210(13) Uani 1 1 d . . .
O11 O 0.4009(5) 0.3993(4) 0.7386(4) 0.0187(12) Uani 1 1 d . . .
O12 O 0.5818(6) 0.3210(5) 0.8683(4) 0.0273(14) Uani 1 1 d . . .
O13 O 0.4987(6) 0.5320(5) 0.8307(4) 0.0275(14) Uani 1 1 d . . .
O14 O 0.7458(5) 0.4559(4) 0.7607(4) 0.0176(12) Uani 1 1 d . . .
O15 O 0.9843(5) 0.4957(4) 0.6628(4) 0.0168(12) Uani 1 1 d . . .
O16 O 0.9221(5) 0.2887(4) 0.7437(4) 0.0164(12) Uani 1 1 d . . .
O17 O 1.0972(5) 0.3797(4) 0.8188(4) 0.0148(11) Uani 1 1 d . . .
O18 O 1.0553(5) 0.1683(4) 0.8968(4) 0.0170(12) Uani 1 1 d . . .
O19 O 1.2673(5) 0.2521(4) 0.9423(4) 0.0180(12) Uani 1 1 d . . .
O20 O 1.0847(5) 0.4121(4) 0.9998(4) 0.0120(11) Uani 1 1 d . . .
O21 O 1.0471(5) 0.2234(4) 1.0701(3) 0.0125(11) Uani 1 1 d . . .
O22 O 1.0813(5) 0.4659(4) 1.1522(4) 0.0123(11) Uani 1 1 d . . .
O23 O 1.2352(5) 0.2763(4) 1.1659(4) 0.0173(12) Uani 1 1 d . . .
O24 O 0.9985(5) 0.2634(4) 1.2592(4) 0.0193(12) Uani 1 1 d . . .
O25 O 1.1127(5) 0.6544(4) 1.0777(3) 0.0118(11) Uani 1 1 d . . .
O26 O 1.1347(5) 0.6188(4) 0.8916(4) 0.0156(12) Uani 1 1 d . . .
O27 O 1.3076(5) 0.5132(4) 1.0191(4) 0.0162(12) Uani 1 1 d . . .
O28 O 0.7894(6) 0.1637(4) 0.9218(4) 0.0256(14) Uani 1 1 d . . .
O29 O 0.7929(6) -0.0332(5) 0.8870(5) 0.0317(15) Uani 1 1 d . . .
O30 O 0.7526(6) 0.1501(4) 0.7159(5) 0.0276(14) Uani 1 1 d . . .
O31 O 1.1018(6) 0.1284(5) 0.7037(5) 0.0324(16) Uani 1 1 d . . .
O32 O 1.0623(6) -0.0383(5) 0.8810(5) 0.0310(15) Uani 1 1 d . . .
O33 O 0.9300(6) -0.0161(5) 0.7066(5) 0.0358(16) Uani 1 1 d . . .
O34 O 0.0464(7) 0.3456(5) 0.5193(5) 0.0385(17) Uani 1 1 d . . .
O35 O 0.2171(7) 0.5636(5) 0.7141(5) 0.0396(17) Uani 1 1 d . . .
O36 O 0.6804(7) 0.2240(5) 0.1909(5) 0.0405(17) Uani 1 1 d . . .
O37 O 0.4766(7) 0.3122(6) 0.0593(5) 0.0453(19) Uani 1 1 d . . .
O38 O 0.2715(8) 0.1115(6) 0.3398(6) 0.050(2) Uani 1 1 d . . .
O39 O 0.7012(9) 0.9818(7) 0.0874(7) 0.074(3) Uani 1 1 d . . .
O40 O 0.5512(10) 0.9469(8) 0.8268(8) 0.086(3) Uani 1 1 d . . .
O41A O 0.5082(13) 0.0144(9) 0.5983(10) 0.069(3) Uani 0.716(13) 1 d P A 1
O43 O 0.7386(13) 0.0348(9) 0.3278(9) 0.121(4) Uani 1 1 d . . .
O44 O 0.5274(14) 0.1088(10) 0.9610(10) 0.136(5) Uani 1 1 d . . .
O41B O 0.385(3) 0.027(2) 0.566(2) 0.069(3) Uani 0.284(13) 1 d P A 2
O42B O 0.8406(15) 0.1966(11) 0.5212(10) 0.050(4) Uani 0.536(16) 1 d P B 2
O42A O 0.9782(15) 0.1748(11) 0.4538(10) 0.050(4) Uani 0.536(16) 1 d P B 1
O45A O 0.8877(15) 0.0153(12) 0.4510(11) 0.055(3) Uani 0.515(11) 1 d P C 1
O45B O 0.7353(16) 0.1202(13) 0.5243(12) 0.055(3) Uani 0.485(11) 1 d P B 2

loop_
_atom_site_aniso_label
_atom_site_aniso_U_11
_atom_site_aniso_U_22
_atom_site_aniso_U_33
_atom_site_aniso_U_23
_atom_site_aniso_U_13
_atom_site_aniso_U_12
Lu01 0.0177(2) 0.01263(17) 0.0206(2) -0.00641(13) -0.00191(14) -0.00187(13)
Mo1 0.0137(4) 0.0156(3) 0.0109(3) -0.0045(2) -0.0018(3) -0.0003(3)
Mo2 0.0158(4) 0.0160(3) 0.0199(4) -0.0094(3) -0.0020(3) -0.0001(3)
Mo3 0.0167(4) 0.0173(3) 0.0173(4) -0.0020(3) -0.0013(3) -0.0022(3)
Mo4 0.0159(4) 0.0253(4) 0.0116(4) -0.0064(3) -0.0014(3) 0.0007(3)
Mo5 0.0154(4) 0.0131(3) 0.0111(3) -0.0050(2) -0.0020(3) -0.0007(3)
Mo6 0.0165(4) 0.0114(3) 0.0143(4) -0.0049(2) -0.0024(3) -0.0002(3)
Mo7 0.0183(4) 0.0105(3) 0.0125(3) -0.0029(2) -0.0032(3) 0.0001(3)
Mo8 0.0147(4) 0.0106(3) 0.0112(3) -0.0041(2) -0.0020(3) -0.0008(3)
O1 0.016(3) 0.021(2) 0.014(3) -0.003(2) -0.004(2) 0.001(2)
O2 0.014(3) 0.018(2) 0.016(3) -0.008(2) 0.000(2) -0.001(2)
O3 0.013(3) 0.022(3) 0.013(3) -0.008(2) -0.002(2) -0.001(2)
O4 0.019(3) 0.019(2) 0.014(3) -0.008(2) -0.003(2) 0.001(2)
O5 0.014(3) 0.011(2) 0.013(2) -0.0032(19) 0.000(2) 0.0002(19)
O6 0.019(3) 0.015(2) 0.023(3) -0.004(2) -0.002(2) -0.001(2)
O7 0.025(3) 0.023(3) 0.036(4) -0.018(3) -0.003(3) 0.002(2)
O8 0.023(3) 0.021(3) 0.032(3) -0.010(2) -0.003(3) -0.002(2)
O9 0.029(3) 0.023(3) 0.031(3) -0.001(3) -0.001(3) -0.001(3)
O10 0.022(3) 0.021(3) 0.018(3) -0.001(2) 0.001(2) -0.002(2)
O11 0.013(3) 0.024(3) 0.019(3) -0.006(2) -0.001(2) -0.002(2)
O12 0.021(3) 0.037(3) 0.022(3) -0.003(3) 0.000(3) -0.001(3)
O13 0.021(3) 0.042(3) 0.024(3) -0.018(3) 0.001(3) -0.001(3)
O14 0.019(3) 0.022(3) 0.015(3) -0.010(2) -0.006(2) 0.000(2)
O15 0.022(3) 0.018(3) 0.011(3) -0.002(2) -0.003(2) -0.003(2)
O16 0.016(3) 0.019(2) 0.017(3) -0.008(2) 0.000(2) -0.005(2)
O17 0.014(3) 0.015(2) 0.016(3) -0.006(2) 0.000(2) 0.000(2)
O18 0.020(3) 0.017(2) 0.017(3) -0.008(2) -0.005(2) -0.002(2)
O19 0.021(3) 0.016(3) 0.018(3) -0.007(2) -0.003(2) -0.001(2)
O20 0.013(3) 0.011(2) 0.014(2) -0.0064(19) -0.002(2) -0.0027(19)
O21 0.019(3) 0.011(2) 0.009(2) -0.0042(18) -0.002(2) -0.001(2)
O22 0.017(3) 0.011(2) 0.011(2) -0.0050(18) -0.005(2) 0.0004(19)
O23 0.016(3) 0.017(3) 0.019(3) -0.006(2) -0.006(2) 0.003(2)
O24 0.024(3) 0.017(3) 0.014(3) 0.000(2) -0.001(2) -0.002(2)
O25 0.017(3) 0.013(2) 0.008(2) -0.0053(18) -0.003(2) -0.0013(19)
O26 0.023(3) 0.009(2) 0.015(3) -0.0028(19) -0.002(2) -0.001(2)
O27 0.015(3) 0.017(3) 0.017(3) -0.006(2) -0.003(2) 0.001(2)
O28 0.027(3) 0.023(3) 0.029(3) -0.012(2) 0.005(3) -0.006(3)
O29 0.024(3) 0.022(3) 0.046(4) -0.004(3) 0.002(3) -0.002(3)
O30 0.024(3) 0.021(3) 0.039(4) -0.008(3) -0.009(3) -0.002(3)
O31 0.032(4) 0.026(3) 0.039(4) -0.012(3) 0.015(3) -0.009(3)
O32 0.026(3) 0.025(3) 0.045(4) -0.010(3) -0.006(3) -0.006(3)
O33 0.038(4) 0.028(3) 0.047(4) -0.022(3) -0.012(3) 0.008(3)
O34 0.035(4) 0.035(4) 0.039(4) 0.002(3) 0.000(3) -0.004(3)
O35 0.036(4) 0.042(4) 0.038(4) -0.006(3) 0.003(3) -0.006(3)
O36 0.040(4) 0.041(4) 0.042(4) -0.012(3) -0.002(3) -0.001(3)
O37 0.046(4) 0.053(4) 0.038(4) -0.016(3) 0.001(3) 0.002(3)
O38 0.060(5) 0.042(4) 0.054(5) -0.018(3) -0.015(4) -0.007(4)
O39 0.069(6) 0.067(5) 0.080(6) -0.007(4) -0.003(5) -0.011(4)
O40 0.071(6) 0.084(6) 0.111(7) -0.032(5) -0.047(5) 0.011(5)
O41A 0.073(6) 0.049(5) 0.086(6) -0.014(5) -0.006(5) -0.005(5)
O43 0.138(8) 0.095(7) 0.109(7) -0.014(6) 0.026(6) 0.045(6)
O44 0.151(9) 0.108(7) 0.128(8) -0.011(6) 0.024(7) 0.023(7)
O41B 0.073(6) 0.049(5) 0.086(6) -0.014(5) -0.006(5) -0.005(5)
O42B 0.064(6) 0.045(6) 0.044(6) -0.014(4) -0.006(4) -0.004(4)
O42A 0.064(6) 0.045(6) 0.044(6) -0.014(4) -0.006(4) -0.004(4)
O45A 0.056(6) 0.053(5) 0.058(6) -0.019(4) -0.011(5) 0.008(4)
O45B 0.056(6) 0.053(5) 0.058(6) -0.019(4) -0.011(5) 0.008(4)

loop_
_atom_type_symbol
_atom_type_description
_atom_type_scat_dispersion_real
_atom_type_scat_dispersion_imag
_atom_type_scat_source
Lu Lu -0.4720 5.8584 'International Tables Vol C Tables 4.2.6.8 and 6.1.1.4'
Mo Mo -1.6832 0.6857 'International Tables Vol C Tables 4.2.6.8 and 6.1.1.4'
O O 0.0106 0.0060 'International Tables Vol C Tables 4.2.6.8 and 6.1.1.4'
N N 0.0061 0.0033 'International Tables Vol C Tables 4.2.6.8 and 6.1.1.4'
H H 0.0000 0.0000 'International Tables Vol C Tables 4.2.6.8 and 6.1.1.4'

loop_
_exptl_crystal_face_index_h
_exptl_crystal_face_index_k
_exptl_crystal_face_index_l
_exptl_crystal_face_perp_dist
3 -17 -3 0.0219
-3 17 3 0.0219
-6 -1 -19 0.0559
8 -12 7 0.0522
9 8 17 0.0771
12 -2 -9 0.0322
-12 2 9 0.0172
4 18 3 0.0295
-4 -18 -3 0.0245

loop_
_geom_angle_atom_site_label_1
_geom_angle_atom_site_label_2
_geom_angle_atom_site_label_3
_geom_angle
_geom_angle_site_symmetry_1
_geom_angle_site_symmetry_3
O18 Lu01 O16 73.11(19) . .
O18 Lu01 O28 74.6(2) . .
O18 Lu01 O29 119.0(2) . .
O18 Lu01 O32 72.8(2) . .
O18 Lu01 O33 141.9(2) . .
O28 Lu01 O16 79.51(19) . .
O28 Lu01 O29 70.9(2) . .
O28 Lu01 O33 139.5(2) . .
O29 Lu01 O16 142.02(19) . .
O30 Lu01 O16 72.72(19) . .
O30 Lu01 O18 142.07(19) . .
O30 Lu01 O28 83.5(2) . .
O30 Lu01 O29 80.6(2) . .
O30 Lu01 O32 144.9(2) . .
O30 Lu01 O33 71.9(2) . .
O31 Lu01 O16 73.97(19) . .
O31 Lu01 O18 79.8(2) . .
O31 Lu01 O28 147.4(2) . .
O31 Lu01 O29 140.8(2) . .
O31 Lu01 O30 105.9(2) . .
O31 Lu01 O32 80.1(2) . .
O31 Lu01 O33 72.0(2) . .
O32 Lu01 O16 140.04(19) . .
O32 Lu01 O28 110.4(2) . .
O32 Lu01 O29 74.4(2) . .
O32 Lu01 O33 77.6(2) . .
O33 Lu01 O16 120.7(2) . .
O33 Lu01 O29 73.8(2) . .
O1 Mo1 O4 77.1(2) . .
O1 Mo1 O5 77.5(2) . 2_666
O1 Mo1 O5 143.3(2) . .
O2 Mo1 O1 99.3(2) . .
O2 Mo1 O4 158.1(2) . .
O2 Mo1 O5 77.2(2) . 2_666
O2 Mo1 O5 98.7(2) . .
O3 Mo1 O1 105.0(2) . .
O3 Mo1 O2 102.3(2) . .
O3 Mo1 O4 99.4(2) . .
O3 Mo1 O5 102.0(2) . .
O3 Mo1 O5 177.5(2) . 2_666
O4 Mo1 O5 80.96(19) . 2_666
O5 Mo1 O4 74.3(2) . .
O5 Mo1 O5 75.7(2) . 2_666
O4 Mo2 O2 81.5(2) . 2_666
O4 Mo2 O5 71.46(19) . .
O4 Mo2 O6 142.9(2) . .
O5 Mo2 O2 70.68(18) . 2_666
O6 Mo2 O2 77.7(2) . 2_666
O6 Mo2 O5 72.8(2) . .
O7 Mo2 O2 83.3(2) . 2_666
O7 Mo2 O4 103.6(3) . .
O7 Mo2 O5 153.9(2) . .
O7 Mo2 O6 104.1(3) . .
O7 Mo2 O8 104.8(3) . .
O8 Mo2 O2 171.1(2) . 2_666
O8 Mo2 O4 99.8(3) . .
O8 Mo2 O5 101.3(2) . .
O8 Mo2 O6 96.5(3) . .
O5 Mo3 O1 73.72(19) . 2_666
O6 Mo3 O1 82.6(2) . 2_666
O6 Mo3 O5 72.8(2) . .
O9 Mo3 O1 92.5(3) . 2_666
O9 Mo3 O5 163.0(2) . .
O9 Mo3 O6 96.0(3) . .
O9 Mo3 O10 105.9(3) . .
O9 Mo3 O11 101.2(3) . .
O10 Mo3 O1 160.9(2) . 2_666
O10 Mo3 O5 88.8(2) . .
O10 Mo3 O6 100.0(2) . .
O10 Mo3 O11 97.6(2) . .
O11 Mo3 O1 73.5(2) . 2_666
O11 Mo3 O5 84.7(2) . .
O11 Mo3 O6 150.9(2) . .
O4 Mo4 O1 68.70(18) 2_666 2_666
O11 Mo4 O1 72.9(2) . 2_666
O11 Mo4 O4 83.7(2) . 2_666
O11 Mo4 O14 155.4(2) . .
O12 Mo4 O1 94.0(2) . 2_666
O12 Mo4 O4 162.0(2) . 2_666
O12 Mo4 O11 96.3(3) . .
O12 Mo4 O14 93.4(3) . .
O13 Mo4 O1 158.8(3) . 2_666
O13 Mo4 O4 92.3(3) . 2_666
O13 Mo4 O11 96.6(3) . .
O13 Mo4 O12 105.6(3) . .
O13 Mo4 O14 102.6(2) . .
O14 Mo4 O1 83.9(2) . 2_666
O14 Mo4 O4 80.2(2) . 2_666
O14 Mo5 O17 160.7(2) . .
O14 Mo5 O22 85.5(2) . 2_767
O14 Mo5 O25 89.8(2) . 2_767
O15 Mo5 O14 103.7(3) . .
O15 Mo5 O16 105.3(2) . .
O15 Mo5 O17 89.9(2) . .
O15 Mo5 O22 94.4(2) . 2_767
O15 Mo5 O25 157.9(2) . 2_767
O16 Mo5 O14 99.7(2) . .
O16 Mo5 O17 89.6(2) . .
O16 Mo5 O22 157.6(2) . 2_767
O16 Mo5 O25 89.2(2) . 2_767
O17 Mo5 O22 79.76(19) . 2_767
O17 Mo5 O25 73.4(2) . 2_767
O22 Mo5 O25 68.97(18) 2_767 2_767
O17 Mo6 O20 85.6(2) . .
O17 Mo6 O21 150.5(2) . .
O17 Mo6 O25 73.7(2) . 2_767
O18 Mo6 O17 100.7(2) . .
O18 Mo6 O20 155.0(2) . .
O18 Mo6 O21 92.6(2) . .
O18 Mo6 O25 84.6(2) . 2_767
O19 Mo6 O17 103.4(2) . .
O19 Mo6 O18 105.7(2) . .
O19 Mo6 O20 96.2(2) . .
O19 Mo6 O21 98.1(2) . .
O19 Mo6 O25 169.7(2) . 2_767
O20 Mo6 O25 73.84(18) . 2_767
O21 Mo6 O20 72.12(18) . .
O21 Mo6 O25 81.56(19) . 2_767
O20 Mo7 O26 71.18(18) . 2_767
O21 Mo7 O20 72.51(19) . .
O21 Mo7 O22 143.0(2) . .
O21 Mo7 O26 79.8(2) . 2_767
O22 Mo7 O20 71.61(19) . .
O22 Mo7 O26 80.38(19) . 2_767
O23 Mo7 O20 101.3(2) . .
O23 Mo7 O21 96.9(2) . .
O23 Mo7 O22 98.7(2) . .
O23 Mo7 O26 172.4(2) . 2_767
O24 Mo7 O20 154.0(2) . .
O24 Mo7 O21 104.3(2) . .
O24 Mo7 O22 103.8(2) . .
O24 Mo7 O23 104.7(3) . .
O24 Mo7 O26 82.8(2) . 2_767
O20 Mo8 O20 75.8(2) . 2_767
O20 Mo8 O22 73.56(19) . .
O22 Mo8 O20 80.12(19) . 2_767
O25 Mo8 O20 76.91(19) . 2_767
O25 Mo8 O20 141.7(2) . .
O25 Mo8 O22 75.70(19) . .
O26 Mo8 O20 98.6(2) . .
O26 Mo8 O20 76.3(2) . 2_767
O26 Mo8 O22 156.3(2) . .
O26 Mo8 O25 100.5(2) . .
O27 Mo8 O20 103.0(2) . .
O27 Mo8 O20 178.8(2) . 2_767
O27 Mo8 O22 99.8(2) . .
O27 Mo8 O25 104.2(2) . .
O27 Mo8 O26 103.8(3) . .
Mo1 O1 Mo3 111.6(3) . 2_666
Mo1 O1 Mo4 107.5(2) . 2_666
Mo3 O1 Mo4 92.40(19) 2_666 2_666
Mo1 O2 Mo2 115.2(2) . 2_666
Mo1 O4 Mo4 105.0(2) . 2_666
Mo2 O4 Mo1 107.3(2) . .
Mo2 O4 Mo4 147.1(3) . 2_666
Mo1 O5 Mo1 104.3(2) . 2_666
Mo1 O5 Mo2 101.8(2) . .
Mo1 O5 Mo3 151.9(3) . .
Mo2 O5 Mo1 96.86(18) . 2_666
Mo3 O5 Mo1 96.5(2) . 2_666
Mo3 O5 Mo2 94.12(17) . .
Mo2 O6 Mo3 115.0(3) . .
Mo3 O11 Mo4 117.0(3) . .
Mo5 O14 Mo4 156.1(3) . .
Mo5 O16 Lu01 147.5(3) . .
Mo6 O17 Mo5 116.1(3) . .
Mo6 O18 Lu01 149.1(3) . .
Mo6 O20 Mo7 97.18(19) . .
Mo6 O20 Mo8 98.37(18) . 2_767
Mo7 O20 Mo8 96.99(18) . 2_767
Mo8 O20 Mo6 147.9(3) . .
Mo8 O20 Mo7 102.4(2) . .
Mo8 O20 Mo8 104.2(2) . 2_767
Mo7 O21 Mo6 113.2(2) . .
Mo5 O22 Mo8 103.8(2) 2_767 .
Mo7 O22 Mo5 148.2(3) . 2_767
Mo7 O22 Mo8 106.7(2) . .
Mo5 O25 Mo6 91.39(18) 2_767 2_767
Mo8 O25 Mo5 109.1(2) . 2_767
Mo8 O25 Mo6 110.6(2) . 2_767
Mo8 O26 Mo7 115.5(3) . 2_767

loop_
_geom_bond_atom_site_label_1
_geom_bond_atom_site_label_2
_geom_bond_distance
_geom_bond_site_symmetry_2
Lu01 O16 2.367(5) .
Lu01 O18 2.295(5) .
Lu01 O28 2.310(5) .
Lu01 O29 2.357(6) .
Lu01 O30 2.294(6) .
Lu01 O31 2.274(6) .
Lu01 O32 2.305(6) .
Lu01 O33 2.345(6) .
Mo1 O1 1.892(5) .
Mo1 O2 1.773(5) .
Mo1 O3 1.699(5) .
Mo1 O4 2.111(5) .
Mo1 O5 1.940(5) .
Mo1 O5 2.391(5) 2_666
Mo2 O2 2.321(5) 2_666
Mo2 O4 1.926(5) .
Mo2 O5 2.245(5) .
Mo2 O6 1.944(6) .
Mo2 O7 1.701(5) .
Mo2 O8 1.719(6) .
Mo3 O1 2.278(5) 2_666
Mo3 O5 2.239(5) .
Mo3 O6 1.949(5) .
Mo3 O9 1.712(6) .
Mo3 O10 1.722(6) .
Mo3 O11 1.917(5) .
Mo4 O1 2.283(5) 2_666
Mo4 O4 2.146(5) 2_666
Mo4 O11 1.943(5) .
Mo4 O12 1.720(6) .
Mo4 O13 1.699(5) .
Mo4 O14 1.969(5) .
Mo5 O14 1.832(6) .
Mo5 O15 1.721(5) .
Mo5 O16 1.763(5) .
Mo5 O17 2.063(5) .
Mo5 O22 2.122(5) 2_767
Mo5 O25 2.221(5) 2_767
Mo6 O17 1.821(5) .
Mo6 O18 1.763(5) .
Mo6 O19 1.705(6) .
Mo6 O20 2.165(4) .
Mo6 O21 2.019(5) .
Mo6 O25 2.384(5) 2_767
Mo7 O20 2.225(5) .
Mo7 O21 1.925(5) .
Mo7 O22 1.937(5) .
Mo7 O23 1.721(6) .
Mo7 O24 1.714(5) .
Mo7 O26 2.367(6) 2_767
Mo8 O20 2.467(5) 2_767
Mo8 O20 1.954(5) .
Mo8 O22 2.125(5) .
Mo8 O25 1.872(5) .
Mo8 O26 1.774(5) .
Mo8 O27 1.692(5) .
O42B O45B 1.55(2) .

loop_
_exptl_oxdiff_crystal_face_indexfrac_h
_exptl_oxdiff_crystal_face_indexfrac_k
_exptl_oxdiff_crystal_face_indexfrac_l
_exptl_oxdiff_crystal_face_x
_exptl_oxdiff_crystal_face_y
_exptl_oxdiff_crystal_face_z
2.9996 -16.9999 -2.9992 -0.1946 0.0367 0.9594
-2.9996 16.9999 2.9992 0.1946 -0.0367 -0.9594
-6.0303 -1.0084 -18.9906 0.9660 0.2964 0.0604
8.0166 -11.9957 6.9951 -0.7291 0.0376 0.7050
9.0293 8.0071 16.9903 -0.9346 0.0218 -0.4003
11.9971 -2.0032 -8.9999 -0.1666 0.9125 0.2637
-11.9971 2.0032 8.9999 0.1666 -0.9125 -0.2637
4.0056 18.0001 2.9971 -0.0809 0.3500 -0.9414
-4.0056 -18.0001 -2.9971 0.0809 -0.3500 0.9414
